data_4104152
loop_
_publ_author_name
'Titel Jurca'
'Justin Lummiss'
'Tara J. Burchell'
'Serge I. Gorelsky'
'Darrin S. Richeson'

_publ_section_title
;
 Capturing In+ Monomers in a Neutral Weakly Coordinating Environment
;
_journal_name_full 'Journal of the American Chemical Society'
_journal_page_first 4608
_journal_page_last 4609
_journal_paper_doi 10.1021/ja901128q
_journal_volume 131
_journal_year 2009
_chemical_formula_sum 'C57.5 H67 Cl6 In2 N3'
_chemical_formula_weight 1242.48
_chemical_name_systematic
; 
 ? 
;
_space_group_IT_number 14
_symmetry_cell_setting monoclinic
_symmetry_space_group_name_Hall '-P 2yn'
_symmetry_space_group_name_H-M 'P 1 21/n 1'
_atom_sites_solution_hydrogens geom
_atom_sites_solution_primary direct
_atom_sites_solution_secondary difmap
_audit_creation_method SHELXL-97
_cell_angle_alpha 90.00
_cell_angle_beta 100.6280(10)
_cell_angle_gamma 90.00
_cell_formula_units_Z 4
_cell_length_a 18.2104(13)
_cell_length_b 16.5153(12)
_cell_length_c 20.0394(15)
_cell_measurement_reflns_used 9670
_cell_measurement_temperature 202(2)
_cell_measurement_theta_max 23.94
_cell_measurement_theta_min 2.17
_cell_volume 5923.5(7)
_computing_cell_refinement 'Bruker SMART'
_computing_data_collection 'Bruker SMART'
_computing_data_reduction 'Bruker SAINT'
_computing_molecular_graphics 'Bruker SHELXTL'
_computing_publication_material 'Bruker SHELXTL'
_computing_structure_refinement 'SHELXL-97 (Sheldrick, 1997)'
_computing_structure_solution 'SHELXS-97 (Sheldrick, 1990)'
_diffrn_ambient_temperature 202(2)
_diffrn_measured_fraction_theta_full 0.996
_diffrn_measured_fraction_theta_max 0.996
_diffrn_measurement_device_type 'CCD area detector'
_diffrn_measurement_method 'phi and omega scans'
_diffrn_radiation_monochromator graphite
_diffrn_radiation_source 'fine-focus sealed tube'
_diffrn_radiation_type MoK\a
_diffrn_radiation_wavelength 0.71073
_diffrn_reflns_av_R_equivalents 0.1382
_diffrn_reflns_av_sigmaI/netI 0.1338
_diffrn_reflns_limit_h_max 21
_diffrn_reflns_limit_h_min -21
_diffrn_reflns_limit_k_max 19
_diffrn_reflns_limit_k_min -19
_diffrn_reflns_limit_l_max 24
_diffrn_reflns_limit_l_min -24
_diffrn_reflns_number 49415
_diffrn_reflns_theta_full 25.35
_diffrn_reflns_theta_max 25.35
_diffrn_reflns_theta_min 2.07
_exptl_absorpt_coefficient_mu 1.087
_exptl_absorpt_correction_T_max 0.9477
_exptl_absorpt_correction_T_min 0.8991
_exptl_absorpt_correction_type multi-scan
_exptl_absorpt_process_details SADABS
_exptl_crystal_colour yellow
_exptl_crystal_density_diffrn 1.393
_exptl_crystal_density_meas ?
_exptl_crystal_density_method 'not measured'
_exptl_crystal_description prism
_exptl_crystal_F_000 2532
_exptl_crystal_size_max 0.10
_exptl_crystal_size_mid 0.08
_exptl_crystal_size_min 0.05
_refine_diff_density_max 1.224
_refine_diff_density_min -1.566
_refine_diff_density_rms 0.113
_refine_ls_extinction_method none
_refine_ls_goodness_of_fit_ref 1.018
_refine_ls_hydrogen_treatment constr
_refine_ls_matrix_type full
_refine_ls_number_parameters 654
_refine_ls_number_reflns 10806
_refine_ls_number_restraints 163
_refine_ls_restrained_S_all 2.774
_refine_ls_R_factor_all 0.1669
_refine_ls_R_factor_gt 0.0646
_refine_ls_shift/su_max 0.000
_refine_ls_shift/su_mean 0.000
_refine_ls_structure_factor_coef Fsqd
_refine_ls_weighting_details 'calc w=1/[\s^2^(Fo^2^)+(0.0644P)^2^+11.8647P] where P=(Fo^2^+2Fc^2^)/3'
_refine_ls_weighting_scheme calc
_refine_ls_wR_factor_gt 0.1350
_refine_ls_wR_factor_ref 0.1760
_reflns_number_gt 5233
_reflns_number_total 10806
_reflns_threshold_expression >2sigma(I)
_cod_data_source_file ja901128q_si_003.cif
_cod_data_source_block sad
_cod_depositor_comments
;
The following automatic conversions were performed:

'_exptl_crystal_density_meas' value 'n/a' was changed to '?' - the
value is perceived as not measured.

Automatic conversion script
Id: cif_fix_values 3008 2015-01-20 13:52:24Z robertas 
;
_cod_original_formula_sum 'C57.50 H67 Cl6 In2 N3'
_cod_database_code 4104152

loop_
_symmetry_equiv_pos_as_xyz
'x, y, z'
'-x+1/2, y+1/2, -z+1/2'
'-x, -y, -z'
'x-1/2, -y-1/2, z-1/2'

loop_
_atom_site_label
_atom_site_type_symbol
_atom_site_fract_x
_atom_site_fract_y
_atom_site_fract_z
_atom_site_U_iso_or_equiv
_atom_site_adp_type
_atom_site_occupancy
_atom_site_symmetry_multiplicity
_atom_site_calc_flag
_atom_site_refinement_flags
_atom_site_disorder_assembly
_atom_site_disorder_group
In1 In 0.56604(9) 0.68213(10) 0.20036(8) 0.0386(5) Uani 1 1 d . . .
In2 In 0.84947(11) 0.58556(15) 0.24279(9) 0.0726(8) Uani 1 1 d D . .
Cl1 Cl 0.4375(3) 0.7033(4) 0.1779(3) 0.0586(18) Uani 1 1 d D . .
Cl2 Cl 0.6014(4) 0.5486(4) 0.1848(3) 0.0563(17) Uani 1 1 d . . .
Cl3 Cl 0.7679(4) 0.5904(5) 0.3216(4) 0.082(2) Uani 1 1 d U A .
Cl4 Cl 0.8998(10) 0.4643(9) 0.2390(9) 0.085(5) Uani 0.60 1 d PDU A 1
Cl5 Cl 0.9491(11) 0.6862(12) 0.2718(9) 0.101(6) Uani 0.60 1 d PDU A 1
Cl6 Cl 0.7886(7) 0.6398(10) 0.1364(6) 0.092(4) Uani 0.60 1 d PDU A 1
Cl4A Cl 0.9246(11) 0.4631(13) 0.2811(10) 0.057(5) Uani 0.40 1 d PDU A 2
Cl5A Cl 0.9090(15) 0.6950(16) 0.2444(15) 0.095(8) Uani 0.40 1 d PDU A 2
Cl6A Cl 0.7834(11) 0.5338(16) 0.1342(9) 0.098(7) Uani 0.40 1 d PDU A 2
N1 N 0.5820(10) 0.6898(10) 0.3165(9) 0.037(4) Uani 1 1 d . . .
N2 N 0.6575(9) 0.7694(10) 0.2379(9) 0.037(4) Uani 1 1 d . . .
N3 N 0.6021(9) 0.7406(10) 0.1083(9) 0.035(4) Uani 1 1 d . . .
C1 C 0.5107(18) 0.3895(15) 0.2946(13) 0.077(9) Uani 1 1 d . . .
H1A H 0.4600 0.4012 0.2704 0.116 Uiso 1 1 calc R . .
H1B H 0.5211 0.3316 0.2913 0.116 Uiso 1 1 calc R . .
H1C H 0.5467 0.4207 0.2742 0.116 Uiso 1 1 calc R . .
C2 C 0.5971(14) 0.3956(17) 0.4076(14) 0.071(8) Uani 1 1 d . . .
H2A H 0.6014 0.4109 0.4554 0.107 Uiso 1 1 calc R . .
H2B H 0.6330 0.4269 0.3872 0.107 Uiso 1 1 calc R . .
H2C H 0.6077 0.3377 0.4044 0.107 Uiso 1 1 calc R . .
C3 C 0.4651(15) 0.3605(16) 0.4013(15) 0.071(8) Uani 1 1 d . . .
H3A H 0.4135 0.3705 0.3786 0.107 Uiso 1 1 calc R . .
H3B H 0.4704 0.3735 0.4497 0.107 Uiso 1 1 calc R . .
H3C H 0.4775 0.3034 0.3961 0.107 Uiso 1 1 calc R . .
C4 C 0.5177(13) 0.4133(14) 0.3696(11) 0.043(6) Uani 1 1 d . . .
C5 C 0.5010(11) 0.5026(13) 0.3744(10) 0.035(5) Uani 1 1 d . . .
C6 C 0.4430(12) 0.5346(14) 0.4020(11) 0.044(6) Uani 1 1 d . . .
H6A H 0.4120 0.4992 0.4219 0.053 Uiso 1 1 calc R . .
C7 C 0.4292(13) 0.6168(15) 0.4015(11) 0.048(6) Uani 1 1 d . . .
H7A H 0.3879 0.6351 0.4202 0.057 Uiso 1 1 calc R . .
C8 C 0.4719(12) 0.6748(13) 0.3753(11) 0.042(6) Uani 1 1 d . . .
C9 C 0.5322(12) 0.6425(13) 0.3492(11) 0.037(5) Uani 1 1 d . . .
C10 C 0.5443(12) 0.5591(13) 0.3478(10) 0.037(5) Uani 1 1 d . . .
H10A H 0.5842 0.5400 0.3277 0.044 Uiso 1 1 calc R . .
C11 C 0.4455(14) 0.7630(14) 0.3774(12) 0.049(6) Uani 1 1 d . . .
C12 C 0.4528(19) 0.7886(15) 0.4518(13) 0.081(10) Uani 1 1 d . . .
H12A H 0.4260 0.7500 0.4757 0.121 Uiso 1 1 calc R . .
H12B H 0.4315 0.8428 0.4541 0.121 Uiso 1 1 calc R . .
H12C H 0.5057 0.7894 0.4733 0.121 Uiso 1 1 calc R . .
C13 C 0.4887(13) 0.8259(13) 0.3417(13) 0.056(7) Uani 1 1 d . . .
H13A H 0.4846 0.8112 0.2938 0.084 Uiso 1 1 calc R . .
H13B H 0.5414 0.8262 0.3637 0.084 Uiso 1 1 calc R . .
H13C H 0.4673 0.8798 0.3451 0.084 Uiso 1 1 calc R . .
C14 C 0.3632(15) 0.7705(17) 0.3407(16) 0.079(9) Uani 1 1 d . . .
H14A H 0.3323 0.7321 0.3605 0.118 Uiso 1 1 calc R . .
H14B H 0.3599 0.7585 0.2923 0.118 Uiso 1 1 calc R . .
H14C H 0.3455 0.8258 0.3459 0.118 Uiso 1 1 calc R . .
C15 C 0.6388(13) 0.7284(13) 0.3485(11) 0.039(6) Uani 1 1 d . . .
C16 C 0.6623(12) 0.7312(14) 0.4228(11) 0.039(5) Uani 1 1 d . . .
C17 C 0.6767(12) 0.6599(14) 0.4595(11) 0.042(6) Uani 1 1 d . . .
H17A H 0.6702 0.6091 0.4368 0.051 Uiso 1 1 calc R . .
C18 C 0.7009(13) 0.6627(15) 0.5295(12) 0.052(7) Uani 1 1 d . . .
H18A H 0.7106 0.6137 0.5544 0.062 Uiso 1 1 calc R . .
C19 C 0.7107(14) 0.7354(19) 0.5630(13) 0.062(8) Uani 1 1 d . . .
H19A H 0.7272 0.7368 0.6108 0.074 Uiso 1 1 calc R . .
C20 C 0.6964(15) 0.8065(18) 0.5269(14) 0.068(8) Uani 1 1 d . . .
H20A H 0.7026 0.8569 0.5502 0.082 Uiso 1 1 calc R . .
C21 C 0.6732(14) 0.8051(14) 0.4572(13) 0.054(7) Uani 1 1 d . . .
H21A H 0.6647 0.8545 0.4327 0.064 Uiso 1 1 calc R . .
C22 C 0.6835(12) 0.7743(13) 0.3052(11) 0.039(6) Uani 1 1 d . . .
C23 C 0.7486(13) 0.8165(14) 0.3287(12) 0.050(6) Uani 1 1 d . . .
H23A H 0.7686 0.8195 0.3759 0.060 Uiso 1 1 calc R . .
C24 C 0.7841(14) 0.8543(15) 0.2818(13) 0.056(7) Uani 1 1 d . . .
H24A H 0.8285 0.8844 0.2969 0.067 Uiso 1 1 calc R . .
C25 C 0.7555(13) 0.8488(14) 0.2130(13) 0.047(6) Uani 1 1 d . . .
H25A H 0.7797 0.8751 0.1809 0.056 Uiso 1 1 calc R . .
C26 C 0.6915(12) 0.8044(12) 0.1920(11) 0.036(5) Uani 1 1 d . . .
C27 C 0.6573(12) 0.7903(13) 0.1196(11) 0.037(5) Uani 1 1 d . . .
C28 C 0.6857(12) 0.8356(13) 0.0655(11) 0.038(6) Uani 1 1 d . . .
C29 C 0.6856(13) 0.9189(15) 0.0670(13) 0.050(6) Uani 1 1 d . . .
H29A H 0.6710 0.9456 0.1045 0.060 Uiso 1 1 calc R . .
C30 C 0.7059(13) 0.9650(16) 0.0154(15) 0.058(7) Uani 1 1 d . . .
H30A H 0.7046 1.0225 0.0173 0.070 Uiso 1 1 calc R . .
C31 C 0.7279(15) 0.926(2) -0.0381(15) 0.072(9) Uani 1 1 d . . .
H31A H 0.7419 0.9570 -0.0740 0.086 Uiso 1 1 calc R . .
C32 C 0.7296(14) 0.8435(19) -0.0396(13) 0.063(8) Uani 1 1 d . . .
H32A H 0.7445 0.8169 -0.0770 0.076 Uiso 1 1 calc R . .
C33 C 0.7100(13) 0.7976(15) 0.0124(12) 0.055(7) Uani 1 1 d . . .
H33A H 0.7134 0.7403 0.0114 0.066 Uiso 1 1 calc R . .
C34 C 0.5718(12) 0.7104(12) 0.0399(10) 0.034(5) Uani 1 1 d . . .
C35 C 0.5158(13) 0.7509(14) -0.0058(13) 0.049(6) Uani 1 1 d . . .
C36 C 0.4992(14) 0.7109(17) -0.0692(14) 0.063(8) Uani 1 1 d . . .
H36A H 0.4607 0.7330 -0.1028 0.076 Uiso 1 1 calc R . .
C37 C 0.5348(15) 0.6427(17) -0.0858(14) 0.064(8) Uani 1 1 d . . .
H37A H 0.5219 0.6216 -0.1305 0.077 Uiso 1 1 calc R . .
C38 C 0.5885(13) 0.6040(15) -0.0398(12) 0.047(6) Uani 1 1 d . B .
C39 C 0.6050(12) 0.6405(14) 0.0239(12) 0.043(6) Uani 1 1 d . . .
H39A H 0.6411 0.6156 0.0579 0.051 Uiso 1 1 calc R . .
C40 C 0.4719(14) 0.8275(17) 0.0019(16) 0.067(8) Uani 1 1 d . . .
C41 C 0.3876(15) 0.8039(17) -0.009(2) 0.106(13) Uani 1 1 d . . .
H41A H 0.3801 0.7632 0.0247 0.159 Uiso 1 1 calc R . .
H41B H 0.3720 0.7816 -0.0548 0.159 Uiso 1 1 calc R . .
H41C H 0.3578 0.8521 -0.0038 0.159 Uiso 1 1 calc R . .
C42 C 0.4898(14) 0.8681(15) 0.0723(15) 0.065(8) Uani 1 1 d . . .
H42A H 0.5425 0.8841 0.0821 0.097 Uiso 1 1 calc R . .
H42B H 0.4801 0.8298 0.1070 0.097 Uiso 1 1 calc R . .
H42C H 0.4583 0.9161 0.0727 0.097 Uiso 1 1 calc R . .
C43 C 0.4850(17) 0.8905(16) -0.0514(14) 0.077(9) Uani 1 1 d . . .
H43A H 0.5379 0.9056 -0.0435 0.116 Uiso 1 1 calc R . .
H43B H 0.4546 0.9387 -0.0475 0.116 Uiso 1 1 calc R . .
H43C H 0.4707 0.8674 -0.0970 0.116 Uiso 1 1 calc R . .
C44 C 0.6306(13) 0.5296(16) -0.0562(13) 0.062(8) Uani 1 1 d D . .
C45 C 0.612(2) 0.509(2) -0.1317(16) 0.109(12) Uani 1 1 d . B .
H45A H 0.6399 0.4610 -0.1407 0.164 Uiso 1 1 calc R . .
H45B H 0.6252 0.5548 -0.1582 0.164 Uiso 1 1 calc R . .
H45C H 0.5581 0.4982 -0.1446 0.164 Uiso 1 1 calc R . .
C46 C 0.614(3) 0.461(2) -0.012(2) 0.092(17) Uani 0.71 1 d PDU B 1
H46A H 0.6272 0.4772 0.0358 0.138 Uiso 0.71 1 calc PR B 1
H46B H 0.6438 0.4136 -0.0198 0.138 Uiso 0.71 1 calc PR B 1
H46C H 0.5609 0.4477 -0.0230 0.138 Uiso 0.71 1 calc PR B 1
C47 C 0.7128(16) 0.552(2) -0.049(2) 0.071(11) Uani 0.71 1 d PDU B 1
H47A H 0.7327 0.5675 -0.0021 0.106 Uiso 0.71 1 calc PR B 1
H47B H 0.7177 0.5982 -0.0791 0.106 Uiso 0.71 1 calc PR B 1
H47C H 0.7408 0.5060 -0.0620 0.106 Uiso 0.71 1 calc PR B 1
C46A C 0.584(7) 0.459(7) -0.038(7) 0.09(3) Uiso 0.29 1 d PDU B 2
H46D H 0.5862 0.4567 0.0108 0.137 Uiso 0.29 1 calc PR B 2
H46E H 0.6030 0.4079 -0.0537 0.137 Uiso 0.29 1 calc PR B 2
H46F H 0.5316 0.4659 -0.0612 0.137 Uiso 0.29 1 calc PR B 2
C47A C 0.701(4) 0.514(7) -0.003(5) 0.10(3) Uiso 0.29 1 d PDU B 2
H47D H 0.6925 0.5323 0.0418 0.144 Uiso 0.29 1 calc PR B 2
H47E H 0.7433 0.5427 -0.0149 0.144 Uiso 0.29 1 calc PR B 2
H47F H 0.7115 0.4553 -0.0005 0.144 Uiso 0.29 1 calc PR B 2
C60 C 0.6726(14) 0.9010(15) 0.7673(10) 0.143(11) Uani 1 1 d GDU . .
C61 C 0.6225(11) 0.9572(18) 0.7847(12) 0.137(11) Uani 1 1 d GU . .
H61 H 0.5735 0.9408 0.7885 0.164 Uiso 1 1 calc R . .
C62 C 0.6442(17) 1.0375(17) 0.7964(12) 0.144(12) Uani 1 1 d GU . .
H62 H 0.6100 1.0759 0.8083 0.173 Uiso 1 1 calc R . .
C63 C 0.7160(18) 1.0614(15) 0.7907(11) 0.145(12) Uani 1 1 d GU . .
H63 H 0.7308 1.1163 0.7987 0.174 Uiso 1 1 calc R . .
C64 C 0.7660(13) 1.005(2) 0.7733(12) 0.139(12) Uani 1 1 d GU . .
H64 H 0.8151 1.0216 0.7694 0.167 Uiso 1 1 calc R . .
C65 C 0.7443(13) 0.9250(18) 0.7616(11) 0.142(12) Uani 1 1 d GU . .
H65 H 0.7785 0.8866 0.7497 0.171 Uiso 1 1 calc R . .
C66 C 0.650(2) 0.8130(16) 0.7575(17) 0.21(2) Uani 1 1 d GDU . .
H66A H 0.6917 0.7819 0.7454 0.311 Uiso 1 1 calc R . .
H66B H 0.6064 0.8084 0.7209 0.311 Uiso 1 1 calc R . .
H66C H 0.6378 0.7916 0.7997 0.311 Uiso 1 1 calc R . .
C70 C 0.500(3) -0.022(3) 0.538(2) 0.099(14) Uani 0.50 1 d PGDU C -1
C71 C 0.568(3) -0.011(3) 0.517(3) 0.101(15) Uani 0.50 1 d PGU C -1
H71 H 0.6132 -0.0263 0.5454 0.121 Uiso 0.50 1 calc PR C -1
C72 C 0.569(3) 0.023(3) 0.453(3) 0.108(15) Uani 0.50 1 d PGU C -1
H72 H 0.6158 0.0307 0.4390 0.130 Uiso 0.50 1 calc PR C -1
C73 C 0.503(4) 0.046(3) 0.411(2) 0.115(16) Uani 0.50 1 d PGU C -1
H73 H 0.5042 0.0688 0.3681 0.138 Uiso 0.50 1 calc PR C -1
C74 C 0.435(3) 0.035(3) 0.433(2) 0.109(15) Uani 0.50 1 d PGU C -1
H74 H 0.3901 0.0500 0.4038 0.130 Uiso 0.50 1 calc PR C -1
C75 C 0.434(3) 0.001(3) 0.496(2) 0.098(15) Uani 0.50 1 d PGU C -1
H75 H 0.3875 -0.0070 0.5102 0.118 Uiso 0.50 1 calc PR C -1
C76 C 0.502(4) -0.055(3) 0.603(2) 0.15(3) Uani 0.50 1 d PGDU C -1
H76A H 0.4507 -0.0594 0.6119 0.219 Uiso 0.50 1 calc PR C -1
H76B H 0.5308 -0.0189 0.6374 0.219 Uiso 0.50 1 calc PR C -1
H76C H 0.5251 -0.1083 0.6062 0.219 Uiso 0.50 1 calc PR C -1

loop_
_atom_site_aniso_label
_atom_site_aniso_U_11
_atom_site_aniso_U_22
_atom_site_aniso_U_33
_atom_site_aniso_U_23
_atom_site_aniso_U_13
_atom_site_aniso_U_12
In1 0.0386(9) 0.0311(8) 0.0494(10) -0.0029(8) 0.0168(7) -0.0071(8)
In2 0.0571(13) 0.113(2) 0.0457(12) -0.0029(12) 0.0054(9) 0.0257(13)
Cl1 0.037(4) 0.062(5) 0.080(5) -0.004(3) 0.018(3) -0.005(3)
Cl2 0.073(5) 0.036(3) 0.065(4) 0.000(3) 0.028(4) 0.003(3)
Cl3 0.092(6) 0.100(6) 0.061(4) 0.012(4) 0.028(4) 0.044(5)
Cl4 0.102(12) 0.047(8) 0.121(13) -0.009(10) 0.054(11) 0.003(8)
Cl5 0.136(15) 0.077(10) 0.084(11) 0.017(9) 0.002(10) -0.043(11)
Cl6 0.076(9) 0.149(13) 0.045(7) 0.005(7) -0.001(6) 0.035(9)
Cl4A 0.051(11) 0.051(10) 0.070(13) -0.009(10) 0.017(10) -0.002(8)
Cl5A 0.111(18) 0.064(13) 0.117(18) 0.033(13) 0.036(14) 0.008(13)
Cl6A 0.077(12) 0.156(18) 0.058(11) -0.004(12) 0.007(10) 0.005(13)
N1 0.038(11) 0.026(10) 0.050(11) -0.002(9) 0.018(9) -0.006(9)
N2 0.039(11) 0.024(10) 0.054(13) -0.001(9) 0.020(10) -0.009(8)
N3 0.033(10) 0.028(10) 0.048(11) -0.001(9) 0.018(9) -0.002(9)
C1 0.14(3) 0.037(16) 0.063(19) -0.012(14) 0.028(18) -0.008(17)
C2 0.064(19) 0.07(2) 0.09(2) 0.012(16) 0.022(16) 0.019(16)
C3 0.07(2) 0.048(17) 0.10(2) 0.002(16) 0.028(17) -0.006(15)
C4 0.049(15) 0.038(14) 0.045(14) -0.003(11) 0.015(12) -0.001(12)
C5 0.033(13) 0.032(13) 0.039(13) -0.004(10) 0.006(10) -0.005(11)
C6 0.038(14) 0.040(15) 0.059(16) 0.009(12) 0.022(12) 0.001(12)
C7 0.040(15) 0.051(16) 0.059(16) 0.005(13) 0.027(12) 0.001(12)
C8 0.042(14) 0.034(13) 0.051(14) 0.000(12) 0.016(11) 0.001(12)
C9 0.042(14) 0.031(13) 0.042(13) -0.001(11) 0.017(11) -0.002(11)
C10 0.035(13) 0.037(14) 0.041(13) -0.007(10) 0.015(10) 0.000(11)
C11 0.051(16) 0.045(15) 0.059(16) -0.002(13) 0.029(13) 0.009(13)
C12 0.14(3) 0.035(16) 0.07(2) -0.010(14) 0.05(2) 0.012(17)
C13 0.058(17) 0.026(13) 0.09(2) -0.001(13) 0.032(14) 0.012(12)
C14 0.061(19) 0.065(19) 0.12(3) 0.030(18) 0.036(18) 0.014(16)
C15 0.044(15) 0.024(12) 0.055(16) 0.001(11) 0.025(12) 0.005(11)
C16 0.032(13) 0.044(15) 0.043(14) -0.010(12) 0.010(11) -0.006(11)
C17 0.041(14) 0.048(16) 0.040(14) 0.000(11) 0.014(11) -0.004(11)
C18 0.054(16) 0.052(18) 0.051(16) 0.000(13) 0.018(13) -0.003(13)
C19 0.061(18) 0.09(2) 0.044(16) -0.018(16) 0.021(13) -0.008(16)
C20 0.08(2) 0.07(2) 0.060(19) -0.025(17) 0.015(15) -0.006(17)
C21 0.065(18) 0.040(16) 0.058(17) -0.014(13) 0.014(13) -0.003(13)
C22 0.046(15) 0.039(14) 0.037(14) -0.004(11) 0.016(11) -0.005(11)
C23 0.050(15) 0.045(14) 0.052(15) 0.000(13) 0.002(12) -0.009(14)
C24 0.052(17) 0.058(17) 0.060(18) -0.007(14) 0.015(14) -0.023(14)
C25 0.044(15) 0.039(14) 0.060(17) 0.002(12) 0.016(12) -0.015(12)
C26 0.036(13) 0.027(13) 0.049(14) -0.004(11) 0.019(11) 0.001(10)
C27 0.030(13) 0.031(13) 0.053(15) -0.003(11) 0.016(11) 0.006(10)
C28 0.035(13) 0.037(15) 0.045(14) 0.011(11) 0.013(11) -0.005(11)
C29 0.042(15) 0.047(16) 0.066(17) 0.007(13) 0.023(13) 0.003(12)
C30 0.042(16) 0.051(17) 0.08(2) 0.021(16) 0.018(15) -0.001(13)
C31 0.057(19) 0.09(2) 0.07(2) 0.030(18) 0.005(15) -0.024(18)
C32 0.062(18) 0.08(2) 0.050(16) -0.014(15) 0.030(14) -0.025(16)
C33 0.053(16) 0.051(17) 0.067(18) 0.011(13) 0.026(14) -0.007(13)
C34 0.032(13) 0.034(13) 0.037(13) 0.002(10) 0.012(10) -0.001(10)
C35 0.037(14) 0.037(14) 0.072(18) 0.008(13) 0.009(13) 0.004(12)
C36 0.045(16) 0.066(19) 0.070(19) 0.007(16) -0.012(14) -0.003(14)
C37 0.061(19) 0.066(19) 0.060(18) -0.014(15) -0.002(15) 0.001(16)
C38 0.036(14) 0.056(17) 0.052(16) -0.005(13) 0.016(12) -0.009(13)
C39 0.033(13) 0.047(15) 0.050(15) 0.001(12) 0.013(11) 0.005(12)
C40 0.040(16) 0.052(18) 0.11(2) 0.005(17) 0.003(15) 0.008(14)
C41 0.042(18) 0.05(2) 0.21(4) 0.01(2) 0.01(2) 0.011(15)
C42 0.055(17) 0.036(15) 0.11(2) 0.014(15) 0.030(16) 0.023(13)
C43 0.09(2) 0.048(18) 0.09(2) 0.026(16) -0.002(18) 0.010(16)
C44 0.053(17) 0.062(19) 0.070(19) -0.027(15) 0.009(14) 0.003(14)
C45 0.15(4) 0.08(2) 0.10(3) -0.04(2) 0.04(2) -0.01(2)
C46 0.13(4) 0.06(3) 0.10(4) -0.01(2) 0.05(3) 0.04(3)
C47 0.06(2) 0.08(3) 0.08(3) -0.02(2) 0.03(2) 0.01(2)
C60 0.13(2) 0.18(3) 0.110(19) 0.02(2) -0.01(2) 0.01(2)
C61 0.12(2) 0.19(3) 0.102(19) 0.02(2) 0.002(18) 0.01(2)
C62 0.14(2) 0.20(3) 0.093(18) 0.03(2) 0.002(19) 0.03(2)
C63 0.15(2) 0.19(3) 0.087(18) 0.04(2) 0.01(2) 0.01(2)
C64 0.13(2) 0.20(3) 0.093(19) 0.04(2) 0.012(18) 0.00(2)
C65 0.12(2) 0.20(3) 0.103(19) 0.02(2) 0.005(19) 0.01(2)
C66 0.21(4) 0.19(4) 0.20(4) 0.00(4) -0.02(4) 0.02(4)
C70 0.12(3) 0.06(3) 0.13(4) -0.02(3) 0.05(3) 0.00(2)
C71 0.12(3) 0.07(3) 0.13(4) -0.02(3) 0.05(3) 0.00(2)
C72 0.12(3) 0.08(3) 0.14(4) -0.03(3) 0.05(3) 0.00(3)
C73 0.13(3) 0.08(3) 0.14(4) -0.03(3) 0.05(3) 0.01(3)
C74 0.12(3) 0.08(3) 0.14(4) -0.03(3) 0.06(3) 0.01(3)
C75 0.11(3) 0.06(3) 0.13(4) -0.03(3) 0.06(3) 0.01(2)
C76 0.19(5) 0.10(5) 0.16(5) -0.03(4) 0.04(5) 0.00(4)

loop_
_atom_type_symbol
_atom_type_description
_atom_type_scat_dispersion_real
_atom_type_scat_dispersion_imag
_atom_type_scat_source
C C 0.0033 0.0016 'International Tables Vol C Tables 4.2.6.8 and 6.1.1.4'
H H 0.0000 0.0000 'International Tables Vol C Tables 4.2.6.8 and 6.1.1.4'
N N 0.0061 0.0033 'International Tables Vol C Tables 4.2.6.8 and 6.1.1.4'
Cl Cl 0.1484 0.1585 'International Tables Vol C Tables 4.2.6.8 and 6.1.1.4'
In In -0.7276 1.3100 'International Tables Vol C Tables 4.2.6.8 and 6.1.1.4'

loop_
_geom_angle_atom_site_label_1
_geom_angle_atom_site_label_2
_geom_angle_atom_site_label_3
_geom_angle
N2 In1 N3 72.0(6)
N2 In1 N1 71.0(6)
N3 In1 N1 142.6(6)
N2 In1 Cl1 129.1(5)
N3 In1 Cl1 102.1(5)
N1 In1 Cl1 97.0(5)
N2 In1 Cl2 116.7(5)
N3 In1 Cl2 99.4(4)
N1 In1 Cl2 101.6(4)
Cl1 In1 Cl2 114.1(2)
Cl5A In2 Cl4 124.3(9)
Cl5A In2 Cl3 110.3(9)
Cl4 In2 Cl3 111.7(5)
Cl5A In2 Cl6 81.1(9)
Cl4 In2 Cl6 115.9(6)
Cl3 In2 Cl6 109.8(4)
Cl5A In2 Cl6A 118.9(10)
Cl4 In2 Cl6A 78.0(8)
Cl3 In2 Cl6A 109.9(5)
Cl6 In2 Cl6A 42.6(7)
Cl5A In2 Cl5 19.5(7)
Cl4 In2 Cl5 109.2(7)
Cl3 In2 Cl5 110.4(6)
Cl6 In2 Cl5 99.2(6)
Cl6A In2 Cl5 132.2(7)
Cl5A In2 Cl4A 116.3(9)
Cl4 In2 Cl4A 20.6(5)
Cl3 In2 Cl4A 101.5(5)
Cl6 In2 Cl4A 136.1(6)
Cl6A In2 Cl4A 98.2(8)
Cl5 In2 Cl4A 97.9(7)
C15 N1 C9 124.0(18)
C15 N1 In1 118.4(14)
C9 N1 In1 117.2(13)
C26 N2 C22 122.9(18)
C26 N2 In1 117.5(14)
C22 N2 In1 118.7(13)
C27 N3 C34 122.0(17)
C27 N3 In1 117.3(14)
C34 N3 In1 119.8(12)
C5 C4 C3 112.6(19)
C5 C4 C2 109.7(19)
C3 C4 C2 107(2)
C5 C4 C1 109.3(19)
C3 C4 C1 109(2)
C2 C4 C1 110(2)
C6 C5 C10 115(2)
C6 C5 C4 125(2)
C10 C5 C4 119.7(19)
C7 C6 C5 122(2)
C6 C7 C8 124(2)
C7 C8 C9 114(2)
C7 C8 C11 116(2)
C9 C8 C11 130(2)
C10 C9 C8 121(2)
C10 C9 N1 114.3(18)
C8 C9 N1 124.2(19)
C5 C10 C9 124(2)
C12 C11 C8 108.5(19)
C12 C11 C14 110(2)
C8 C11 C14 110(2)
C12 C11 C13 108(2)
C8 C11 C13 115.6(18)
C14 C11 C13 105(2)
N1 C15 C16 125.4(19)
N1 C15 C22 116(2)
C16 C15 C22 119(2)
C17 C16 C21 119(2)
C17 C16 C15 120(2)
C21 C16 C15 121(2)
C16 C17 C18 120(2)
C19 C18 C17 121(2)
C18 C19 C20 120(2)
C19 C20 C21 121(3)
C20 C21 C16 120(2)
N2 C22 C23 120(2)
N2 C22 C15 114.9(19)
C23 C22 C15 125(2)
C22 C23 C24 118(2)
C25 C24 C23 121(2)
C26 C25 C24 119(2)
N2 C26 C25 120(2)
N2 C26 C27 116.2(19)
C25 C26 C27 124(2)
N3 C27 C28 124(2)
N3 C27 C26 116.5(19)
C28 C27 C26 119.5(19)
C29 C28 C33 118(2)
C29 C28 C27 119(2)
C33 C28 C27 123(2)
C28 C29 C30 122(2)
C31 C30 C29 119(3)
C30 C31 C32 119(3)
C31 C32 C33 121(3)
C28 C33 C32 120(2)
C39 C34 C35 123(2)
C39 C34 N3 113.6(19)
C35 C34 N3 123.2(19)
C34 C35 C36 112(2)
C34 C35 C40 131(2)
C36 C35 C40 117(2)
C37 C36 C35 125(2)
C36 C37 C38 122(3)
C37 C38 C39 115(2)
C37 C38 C44 124(2)
C39 C38 C44 121(2)
C34 C39 C38 123(2)
C35 C40 C43 110(2)
C35 C40 C42 115(2)
C43 C40 C42 108(2)
C35 C40 C41 108(2)
C43 C40 C41 110(2)
C42 C40 C41 106(2)
C46 C44 C38 109(3)
C46 C44 C47 115(3)
C38 C44 C47 108(2)
C46 C44 C45 113(3)
C38 C44 C45 111(2)
C47 C44 C45 101(3)
C46 C44 C46A 27(6)
C38 C44 C46A 104(6)
C47 C44 C46A 138(6)
C45 C44 C46A 92(6)
C46 C44 C47A 72(5)
C38 C44 C47A 112(5)
C47 C44 C47A 46(5)
C45 C44 C47A 131(5)
C46A C44 C47A 98(7)
C61 C60 C65 120.0
C61 C60 C66 120.0
C65 C60 C66 119.9
C60 C61 C62 120.0
C61 C62 C63 120.0
C64 C63 C62 120.0
C63 C64 C65 120.0
C64 C65 C60 120.0
C71 C70 C75 120.0
C71 C70 C76 117.7
C75 C70 C76 122.3
C72 C71 C70 120.0
C73 C72 C71 120.0
C72 C73 C74 120.0
C73 C74 C75 120.0
C74 C75 C70 120.0

loop_
_geom_bond_atom_site_label_1
_geom_bond_atom_site_label_2
_geom_bond_distance
In1 N2 2.226(17)
In1 N3 2.284(16)
In1 N1 2.295(17)
In1 Cl1 2.327(6)
In1 Cl2 2.334(6)
In2 Cl5A 2.11(3)
In2 Cl4 2.210(15)
In2 Cl3 2.360(7)
In2 Cl6 2.388(12)
In2 Cl6A 2.439(19)
In2 Cl5 2.450(17)
In2 Cl4A 2.48(2)
N1 C15 1.28(3)
N1 C9 1.44(3)
N2 C26 1.33(2)
N2 C22 1.35(3)
N3 C27 1.29(2)
N3 C34 1.47(3)
C1 C4 1.54(3)
C2 C4 1.53(3)
C3 C4 1.52(3)
C4 C5 1.51(3)
C5 C6 1.38(3)
C5 C10 1.39(3)
C6 C7 1.38(3)
C7 C8 1.40(3)
C8 C9 1.41(3)
C8 C11 1.54(3)
C9 C10 1.39(3)
C11 C12 1.53(3)
C11 C14 1.55(3)
C11 C13 1.56(3)
C15 C16 1.47(3)
C15 C22 1.50(3)
C16 C17 1.39(3)
C16 C21 1.40(3)
C17 C18 1.39(3)
C18 C19 1.37(3)
C19 C20 1.38(4)
C20 C21 1.38(3)
C22 C23 1.38(3)
C23 C24 1.38(3)
C24 C25 1.38(3)
C25 C26 1.38(3)
C26 C27 1.49(3)
C27 C28 1.49(3)
C28 C29 1.38(3)
C28 C33 1.38(3)
C29 C30 1.39(3)
C30 C31 1.37(4)
C31 C32 1.37(4)
C32 C33 1.39(3)
C34 C39 1.37(3)
C34 C35 1.41(3)
C35 C36 1.42(3)
C35 C40 1.52(3)
C36 C37 1.37(3)
C37 C38 1.37(3)
C38 C39 1.39(3)
C38 C44 1.52(3)
C40 C43 1.54(4)
C40 C42 1.54(4)
C40 C41 1.56(4)
C44 C46 1.50(2)
C44 C47 1.52(2)
C44 C45 1.53(4)
C44 C46A 1.53(3)
C44 C47A 1.53(3)
C60 C61 1.3900
C60 C65 1.3900
C60 C66 1.5129
C61 C62 1.3900
C62 C63 1.3900
C63 C64 1.3900
C64 C65 1.3900
C70 C71 1.3900
C70 C75 1.3900
C70 C76 1.4154
C71 C72 1.3900
C72 C73 1.3900
C73 C74 1.3900
C74 C75 1.3900
